data_4000460
_journal_name_full 'Chemistry of Materials'
_journal_paper_doi 10.1021/cm048640e
_journal_year 2004
_chemical_formula_sum S8
_chemical_formula_weight 256.48
_space_group_IT_number 13
_symmetry_cell_setting monoclinic
_symmetry_space_group_name_Hall '-P 2yac'
_symmetry_space_group_name_H-M 'P 1 2/n 1'
_atom_sites_solution_hydrogens geom
_atom_sites_solution_primary direct
_atom_sites_solution_secondary difmap
_cell_angle_alpha 90.00
_cell_angle_beta 113.00(3)
_cell_angle_gamma 90.00
_cell_formula_units_Z 4
_cell_length_a 8.1310(16)
_cell_length_b 13.046(3)
_cell_length_c 8.3490(17)
_cell_measurement_temperature 120(2)
_cell_volume 815.2(3)
_diffrn_ambient_temperature 120(2)
_diffrn_radiation_monochromator graphite
_diffrn_radiation_source 'fine-focus sealed tube'
_diffrn_radiation_type MoK\a
_diffrn_radiation_wavelength 0.71073
_diffrn_reflns_av_R_equivalents 0.0000
_diffrn_reflns_av_sigmaI/netI 0.0387
_diffrn_reflns_limit_h_max 8
_diffrn_reflns_limit_h_min -9
_diffrn_reflns_limit_k_max 14
_diffrn_reflns_limit_k_min 0
_diffrn_reflns_limit_l_max 9
_diffrn_reflns_limit_l_min 0
_diffrn_reflns_number 1306
_diffrn_reflns_theta_max 24.11
_diffrn_reflns_theta_min 2.97
_exptl_absorpt_coefficient_mu 2.088
_exptl_crystal_density_diffrn 2.090
_exptl_crystal_density_method 'not measured'
_exptl_crystal_F_000 512
_refine_ls_extinction_coef ?
_refine_ls_extinction_method none
_refine_ls_goodness_of_fit_ref 1.091
_refine_ls_hydrogen_treatment mixed
_refine_ls_matrix_type full
_refine_ls_number_parameters 73
_refine_ls_number_reflns 1306
_refine_ls_number_restraints 0
_refine_ls_restrained_S_all 1.091
_refine_ls_R_factor_all 0.0464
_refine_ls_R_factor_gt 0.0310
_refine_ls_shift/su_max 0.001
_refine_ls_shift/su_mean 0.000
_refine_ls_structure_factor_coef Fsqd
_refine_ls_weighting_details 'calc w=1/[\s^2^(Fo^2^)+(0.0358P)^2^+0.2102P] where P=(Fo^2^+2Fc^2^)/3'
_refine_ls_weighting_scheme calc
_refine_ls_wR_factor_gt 0.0700
_refine_ls_wR_factor_ref 0.0758
_reflns_number_gt 1054
_reflns_number_total 1306
_reflns_threshold_expression >2sigma(I)
_cod_depositor_comments
;
The following automatic conversions were performed:
'_symmetry_cell_setting' value 'Monoclinic' changed to 'monoclinic'
according to '/home/saulius/struct/CIF-dictionaries/cif_core.dic'
dictionary named 'cif_core.dic' version 2.4.1 from 2010-06-29.

Automatic conversion script
Id: cif_fix_enum 1527 2010-12-29 10:47:43Z saulius 
;
_cod_original_sg_symbol_H-M 'P ?'
_cod_database_code 4000460

loop_
_symmetry_equiv_pos_as_xyz
'x, y, z'
'-x+1/2, y, -z+1/2'
'-x, -y, -z'
'x-1/2, -y, z-1/2'

loop_
_atom_site_label
_atom_site_type_symbol
_atom_site_fract_x
_atom_site_fract_y
_atom_site_fract_z
_atom_site_U_iso_or_equiv
_atom_site_adp_type
_atom_site_occupancy
_atom_site_symmetry_multiplicity
_atom_site_calc_flag
_atom_site_refinement_flags
_atom_site_disorder_assembly
_atom_site_disorder_group
S2 S 0.02577(12) 0.92083(8) 0.34030(11) 0.0250(3) Uani 1 1 d . . .
S1 S 0.11328(12) 0.82222(7) 0.19830(11) 0.0222(2) Uani 1 1 d . . .
S4 S 0.17389(13) 1.15526(8) 0.32373(12) 0.0296(3) Uani 1 1 d . . .
S3 S -0.03707(12) 1.05716(8) 0.20852(12) 0.0246(3) Uani 1 1 d . . .
S5 S 0.19689(13) 1.70470(8) 0.61664(12) 0.0280(3) Uani 1 1 d . . .
S6 S 0.34979(14) 1.60806(9) 0.53809(13) 0.0335(3) Uani 1 1 d . . .
S7 S 0.21806(14) 1.47058(9) 0.47206(12) 0.0351(3) Uani 1 1 d . . .
S8 S 0.32967(14) 1.37369(8) 0.67971(14) 0.0367(3) Uani 1 1 d . . .

loop_
_atom_site_aniso_label
_atom_site_aniso_U_11
_atom_site_aniso_U_22
_atom_site_aniso_U_33
_atom_site_aniso_U_23
_atom_site_aniso_U_13
_atom_site_aniso_U_12
S2 0.0224(6) 0.0352(6) 0.0205(5) 0.0052(4) 0.0118(4) 0.0033(4)
S1 0.0203(5) 0.0243(5) 0.0211(5) -0.0013(4) 0.0071(4) -0.0032(4)
S4 0.0270(6) 0.0304(6) 0.0302(6) -0.0073(4) 0.0098(5) 0.0021(4)
S3 0.0178(5) 0.0326(6) 0.0215(5) 0.0031(4) 0.0057(4) 0.0057(4)
S5 0.0270(6) 0.0268(6) 0.0267(5) 0.0058(4) 0.0068(4) 0.0038(4)
S6 0.0285(6) 0.0488(7) 0.0287(6) 0.0124(5) 0.0172(5) 0.0077(5)
S7 0.0324(6) 0.0462(7) 0.0214(5) -0.0088(5) 0.0047(4) 0.0124(5)
S8 0.0298(6) 0.0279(6) 0.0401(6) -0.0064(5) 0.0005(5) 0.0100(5)

loop_
_cod_related_entry_id
_cod_related_entry_database
_cod_related_entry_code
1 ChemSpider 59726
